data_1568070
loop_
_publ_author_name
'Li, Bin'
'Yu, Ying'
'Xin, Mingyang'
'Xu, Jialiang'
'Zhao, Tianzhe'
'Kang, Huimin'
'Xing, Guoxiang'
'Zhao, Peisheng'
'Zhang, Tianyong'
'Jiang, Shuang'

_publ_section_title
;
 Second-order nonlinear optical properties of copper-based hybrid
 organic-inorganic perovskites induced by chiral amines.
;
_journal_issue 4
_journal_name_full Nanoscale
_journal_page_first 1595
_journal_page_last 1601
_journal_paper_doi 10.1039/d2nr05022f
_journal_volume 15
_journal_year 2023
_chemical_absolute_configuration ad
_chemical_formula_moiety '2(Cl5 Cu1.5), 2(Cl), 6(C8 H18 N)'
_chemical_formula_sum 'C48 H108 Cl12 Cu3 N6'
_chemical_formula_weight 1385.42
_space_group_crystal_system monoclinic
_space_group_IT_number 5
_space_group_name_Hall 'I 2y'
_space_group_name_H-M_alt 'I 1 2 1'
_atom_sites_solution_hydrogens geom
_atom_sites_solution_primary dual
_audit_creation_date 2022-01-14
_audit_creation_method
;
Olex2 1.5
(compiled 2021.12.09 svn.r5202d8cf for OlexSys, GUI svn.r6439)
;
_audit_update_record
;
2022-09-09 deposited with the CCDC.	2022-12-04 downloaded from the CCDC.
;
_cell_angle_alpha 90
_cell_angle_beta 107.343(7)
_cell_angle_gamma 90
_cell_formula_units_Z 4
_cell_length_a 20.7149(13)
_cell_length_b 18.0468(8)
_cell_length_c 19.5556(13)
_cell_measurement_reflns_used 14274
_cell_measurement_temperature 199.99(10)
_cell_measurement_theta_max 72.7860
_cell_measurement_theta_min 2.7340
_cell_volume 6978.3(8)
_computing_cell_refinement 'CrysAlisPro 1.171.41.122a (Rigaku OD, 2021)'
_computing_data_collection 'CrysAlisPro 1.171.41.122a (Rigaku OD, 2021)'
_computing_data_reduction 'CrysAlisPro 1.171.41.122a (Rigaku OD, 2021)'
_computing_molecular_graphics 'Olex2 1.5 (Dolomanov et al., 2009)'
_computing_publication_material 'Olex2 1.5 (Dolomanov et al., 2009)'
_computing_structure_refinement 'SHELXL 2018/3 (Sheldrick, 2015)'
_computing_structure_solution 'SHELXT 2018/2 (Sheldrick, 2018)'
_diffrn_ambient_environment N~2~
_diffrn_ambient_temperature 199.99(10)
_diffrn_detector 'Hybrid Pixel Array Detector'
_diffrn_detector_area_resol_mean 10.0000
_diffrn_detector_type HyPix
_diffrn_measured_fraction_theta_full 0.999
_diffrn_measured_fraction_theta_max 0.999
_diffrn_measurement_details
;
List of Runs (angles in degrees, time in seconds):

  # Type    Start    End  Width  t~exp~   \w     \q     \k     \f   Frames
#--------------------------------------------------------------------------
  1  \w    -56.00 -22.00   0.50    0.05    --  -47.12 110.00-161.00   68
  2  \w      5.00  88.00   0.50    0.05    --   47.12-110.00 103.00  166
  3  \w    -92.00 -65.00   0.50    0.17    -- -100.00 110.00-161.00   54
  4  \w   -171.00 -94.00   0.50    0.17    -- -100.00-110.00 103.00  154
  5  \w    -56.00 -31.00   0.50    0.17    -- -100.00 110.00-161.00   50
  6  \w    115.00 141.00   0.50    0.17    --  107.75 110.00-161.00   52
  7  \w    -21.00   5.00   0.50    0.05    --   12.00 100.00 132.53   52
  8  \w    -18.00   7.00   0.50    0.05    --   16.00 100.00 172.79   50
  9  \w    -13.00  12.00   0.50    0.05    --   20.00  97.00 -85.68   50
 10  \w      1.00  32.00   0.50    0.05    --   32.00  92.00  15.71   62
 11  \w     10.00  35.00   0.50    0.05    --   40.00  90.00 162.16   50
 12  \w    -44.00 -18.00   0.50    0.05    --  -44.00 -86.00-138.27   52
 13  \w     20.00  46.00   0.50    0.05    --   44.00  83.00  19.08   52
 14  \w   -120.00 -68.00   0.50    0.05    --  -47.12 -37.00  60.00  104
 15  \w    -63.00 -32.00   0.50    0.05    --  -47.12 -37.00  60.00   62
 16  \w     24.00  50.00   0.50    0.05    --   47.12  77.00  90.00   52
 17  \w    -25.00  63.00   0.50    0.05    --   47.12 -57.00 120.00  176
 18  \w     58.00 124.00   0.50    0.05    --   52.00  82.00 159.71  132
 19  \w     28.00  77.00   0.50    0.05    --   52.00  81.00 -55.89   98
 20  \w     28.00  87.00   0.50    0.05    --   52.00  81.00  90.70  118
 21  \w     25.00  51.00   0.50    0.05    --   52.00  84.00 -84.12   52
 22  \w     26.00  54.00   0.50    0.05    --   52.00  82.00 159.71   56
 23  \w     30.00  57.00   0.50    0.05    --   56.00  83.00   9.09   54
 24  \w     31.00  59.00   0.50    0.05    --   56.00  81.00-174.21   56
 25  \w    104.00 129.00   0.50    0.05    --   56.00  81.00-174.21   50
 26  \w     31.00  57.00   0.50    0.05    --   56.00  80.00-134.03   52
 27  \w     35.00  61.00   0.50    0.05    --   60.00  82.00  89.01   52
 28  \w     37.00  77.00   0.50    0.05    --   60.00  75.00-107.62   80
 29  \w     37.00  63.00   0.50    0.05    --   60.00  77.00 -75.22   52
 30  \w     93.00 120.00   0.50    0.05    --   60.00  75.00-107.62   54
 31  \w     38.00  64.00   0.50    0.05    --   60.00  73.00 -26.16   52
 32  \w    -87.00 -38.00   0.50    0.05    --  -64.00 -81.00 160.40   98
 33  \w    112.00 137.00   0.50    0.05    --   64.00  79.00   0.54   50
 34  \w     39.00  66.00   0.50    0.05    --   64.00  79.00   0.54   54
 35  \w    -67.00 -41.00   0.50    0.05    --  -68.00 -83.00  50.45   52
 36  \w     44.00  69.00   0.50    0.05    --   68.00  78.00 113.48   50
 37  \w    -74.00 -48.00   0.50    0.05    --  -72.00 -76.00-125.63   52
 38  \w   -137.00-111.00   0.50    0.05    --  -72.00 -83.00  88.97   52
 39  \w   -138.00-112.00   0.50    0.05    --  -72.00 -84.00 146.15   52
 40  \w    -73.00 -45.00   0.50    0.05    --  -72.00 -84.00 146.15   56
 41  \w    -82.00 -51.00   0.50    0.05    --  -72.00 -69.00-116.32   62
 42  \w    -71.00 -46.00   0.50    0.05    --  -72.00 -83.00  88.97   50
 43  \w    101.00 127.00   0.50    0.05    --   72.00  77.00-161.62   52
 44  \w     48.00  82.00   0.50    0.05    --   72.00  77.00-161.62   68
 45  \w    -80.00 -52.00   0.50    0.17    --  -76.00 -84.00 -32.54   56
 46  \w    -80.00 -49.00   0.50    0.17    --  -76.00 -83.00  40.92   62
 47  \w    -81.00 -51.00   0.50    0.17    --  -76.00 -79.00   6.06   60
 48  \w    -80.00 -50.00   0.50    0.17    --  -76.00 -81.00 -66.91   60
 49  \w    -81.00 -54.00   0.50    0.17    --  -76.00 -82.00  66.45   54
 50  \w    -76.00 -50.00   0.50    0.17    --  -76.00 -82.00 129.89   52
 51  \w    -91.00 -62.00   0.50    0.17    --  -84.00 -75.00 -81.73   58
 52  \w    -87.00 -58.00   0.50    0.17    --  -84.00 -84.00-114.69   58
 53  \w    -86.00 -60.00   0.50    0.17    --  -84.00 -76.00  93.97   52
 54  \w   -157.00-127.00   0.50    0.17    --  -84.00 -76.00  93.97   60
 55  \w    -91.00 -65.00   0.50    0.17    --  -84.00 -66.00-171.36   52
 56  \w   -107.00 -60.00   0.50    0.17    --  -84.00 -76.00 -97.53   94
 57  \w    -88.00 -63.00   0.50    0.17    --  -84.00 -74.00-146.64   50
 58  \w    -93.00 -57.00   0.50    0.17    --  -84.00 -84.00  45.80   72
 59  \w    -92.00 -66.00   0.50    0.17    --  -88.00 -73.00  55.60   52
 60  \w    -96.00 -70.00   0.50    0.17    --  -88.00 -67.00  71.28   52
 61  \w   -101.00 -66.00   0.50    0.17    --  -88.00 -72.00 133.09   70
 62  \w   -156.00-106.00   0.50    0.17    --  -88.00 -72.00 133.09  100
 63  \w   -102.00 -65.00   0.50    0.17    --  -88.00 -77.00-176.18   74
 64  \w   -142.00-117.00   0.50    0.17    --  -88.00 -67.00  71.28   50
 65  \w    -92.00 -66.00   0.50    0.17    --  -88.00 -74.00   1.09   52
 66  \w   -159.00-120.00   0.50    0.17    --  -88.00 -74.00   1.09   78
 67  \w   -112.00 -67.00   0.50    0.17    --  -88.00 -73.00-108.95   90
 68  \w   -145.00-119.00   0.50    0.17    --  -88.00 -73.00-108.95   52
 69  \w    -91.00 -66.00   0.50    0.17    --  -88.00 -73.00-169.35   50
 70  \w   -161.00-117.00   0.50    0.17    --  -88.00 -73.00-169.35   88
 71  \w   -165.00-122.00   0.50    0.17    --  -92.00 -66.00  65.09   86
 72  \w    -97.00 -72.00   0.50    0.17    --  -92.00 -68.00 -17.82   50
 73  \w   -106.00 -74.00   0.50    0.17    --  -92.00 -66.00  65.09   64
 74  \w   -167.00 -72.00   0.50    0.17    --  -96.00 -78.00  22.55  190
 75  \w    -98.00 -73.00   0.50    0.17    --  -96.00 -75.00 165.47   50
 76  \w   -101.00 -73.00   0.50    0.17    --  -96.00 -77.00 130.80   56
 77  \w   -142.00-116.00   0.50    0.17    --  -96.00 -77.00 130.80   52
 78  \w   -168.00-102.00   0.50    0.17    --  -96.00 -75.00 165.47  132
 79  \w   -169.00 -71.00   0.50    0.17    --  -96.00 -79.00 -28.89  196
 80  \w    -88.00 -52.00   0.50    0.17    -- -100.00  61.00  30.00   72
 81  \w   -173.00 -75.00   0.50    0.17    -- -100.00 -79.00 -74.25  196
 82  \w   -100.00 -75.00   0.50    0.17    -- -100.00 -80.00  64.43   50
 83  \w   -171.00-139.00   0.50    0.17    -- -100.00 -80.00  64.43   64
 84  \w   -139.00 -78.00   0.50    0.17    -- -100.00 -72.00 -18.38  122
 85  \w   -138.00 -81.00   0.50    0.17    -- -100.00 -66.00  23.49  114
 86  \w   -131.00 -81.00   0.50    0.17    -- -100.00 -64.00  85.80  100
 87  \w   -172.00 -77.00   0.50    0.17    -- -100.00 -79.00-142.34  190
 88  \w   -104.00 -79.00   0.50    0.17    -- -100.00 -71.00 -53.32   50
 89  \w   -169.00-124.00   0.50    0.17    -- -100.00 -71.00 -53.32   90
 90  \w   -110.00 -80.00   0.50    0.17    -- -100.00 -68.00 153.28   60
 91  \w   -173.00-119.00   0.50    0.17    -- -100.00 -68.00 153.28  108
 92  \w   -169.00 -76.00   0.50    0.17    -- -100.00 -79.00-121.79  186
 93  \w     42.00 108.00   0.50    0.17    --  107.75 -94.00 -30.00  132
 94  \w     67.00 109.00   0.50    0.17    --  107.75 -94.00 150.00   84
 95  \w     92.00 118.00   0.50    0.17    --  107.75 -61.00-180.00   52
 96  \w     36.00  79.00   0.50    0.17    --  107.75 -61.00-180.00   86
 97  \w     38.00  64.00   0.50    0.17    --  107.75 -94.00 150.00   52
 98  \w     57.00  94.00   0.50    0.17    --  107.75 -94.00 120.00   74
 99  \w     76.00 101.00   0.50    0.17    --  107.75 -94.00-180.00   50
100  \w     36.00  68.00   0.50    0.17    --  107.75 -94.00-180.00   64
101  \w     53.00 107.00   0.50    0.17    --  107.75 -94.00  30.00  108
102  \w     38.00 109.00   0.50    0.17    --  107.75 -94.00 -90.00  142
103  \w     48.00 112.00   0.50    0.17    --  107.75-110.00 103.00  128
;
_diffrn_measurement_device 'four-circle diffractometer'
_diffrn_measurement_device_type 'ROD, Synergy Custom system, HyPix'
_diffrn_measurement_method '\w scans'
_diffrn_orient_matrix_type 'CrysAlisPro convention (1999,Acta A55,543-557)'
_diffrn_orient_matrix_UB_11 0.0666056000
_diffrn_orient_matrix_UB_12 0.0443203000
_diffrn_orient_matrix_UB_13 0.0191397000
_diffrn_orient_matrix_UB_21 -0.0369440000
_diffrn_orient_matrix_UB_22 0.0680969000
_diffrn_orient_matrix_UB_23 0.0177357000
_diffrn_orient_matrix_UB_31 0.0164982000
_diffrn_orient_matrix_UB_32 -0.0262135000
_diffrn_orient_matrix_UB_33 0.0782413000
_diffrn_radiation_monochromator mirror
_diffrn_radiation_probe x-ray
_diffrn_radiation_type 'Cu K\a'
_diffrn_radiation_wavelength 1.54184
_diffrn_reflns_av_R_equivalents 0.0915
_diffrn_reflns_av_unetI/netI 0.0391
_diffrn_reflns_Laue_measured_fraction_full 0.999
_diffrn_reflns_Laue_measured_fraction_max 0.999
_diffrn_reflns_limit_h_max 24
_diffrn_reflns_limit_h_min -24
_diffrn_reflns_limit_k_max 21
_diffrn_reflns_limit_k_min -21
_diffrn_reflns_limit_l_max 23
_diffrn_reflns_limit_l_min -22
_diffrn_reflns_number 86146
_diffrn_reflns_point_group_measured_fraction_full 0.989
_diffrn_reflns_point_group_measured_fraction_max 0.989
_diffrn_reflns_theta_full 67.079
_diffrn_reflns_theta_max 67.079
_diffrn_reflns_theta_min 2.728
_diffrn_source 'Rotating-anode X-ray tube'
_diffrn_source_type 'Rigaku (Cu) X-ray Source'
_exptl_absorpt_coefficient_mu 5.544
_exptl_absorpt_correction_T_max 1.000
_exptl_absorpt_correction_T_min 0.779
_exptl_absorpt_correction_type gaussian
_exptl_absorpt_process_details
;
CrysAlisPro 1.171.41.122a (Rigaku Oxford Diffraction, 2021)
Numerical absorption correction based on gaussian integration over
a multifaceted crystal model
Empirical absorption correction using spherical harmonics,
implemented in SCALE3 ABSPACK scaling algorithm.
;
_exptl_crystal_colour 'light brown'
_exptl_crystal_density_diffrn 1.319
_exptl_crystal_description block
_exptl_crystal_F_000 2916
_exptl_crystal_size_max 0.094
_exptl_crystal_size_mid 0.08
_exptl_crystal_size_min 0.072
_refine_diff_density_max 0.574
_refine_diff_density_min -0.769
_refine_diff_density_rms 0.088
_refine_ls_abs_structure_details
;
 Refined as an inversion twin.
;
_refine_ls_abs_structure_Flack 0.07(3)
_refine_ls_extinction_coef 0.00035(5)
_refine_ls_extinction_expression Fc^*^=kFc[1+0.001xFc^2^\l^3^/sin(2\q)]^-1/4^
_refine_ls_extinction_method 'SHELXL-2018/3 (Sheldrick 2018)'
_refine_ls_goodness_of_fit_ref 1.097
_refine_ls_hydrogen_treatment constr
_refine_ls_matrix_type full
_refine_ls_number_parameters 637
_refine_ls_number_reflns 12326
_refine_ls_number_restraints 575
_refine_ls_restrained_S_all 1.105
_refine_ls_R_factor_all 0.0743
_refine_ls_R_factor_gt 0.0640
_refine_ls_shift/su_max 0.001
_refine_ls_shift/su_mean 0.000
_refine_ls_structure_factor_coef Fsqd
_refine_ls_weighting_details 'w=1/[\s^2^(Fo^2^)+(0.1115P)^2^+8.4340P] where P=(Fo^2^+2Fc^2^)/3'
_refine_ls_weighting_scheme calc
_refine_ls_wR_factor_gt 0.1851
_refine_ls_wR_factor_ref 0.1940
_reflns_Friedel_coverage 0.912
_reflns_Friedel_fraction_full 0.978
_reflns_Friedel_fraction_max 0.978
_reflns_number_gt 10439
_reflns_number_total 12326
_reflns_threshold_expression 'I > 2\s(I)'
_cod_data_source_file d2nr05022f2.cif
_cod_data_source_block 053663_yypv_200k_a2
_cod_depositor_comments 'Adding full bibliography for 1568070--1568073.cif.'
_cod_database_code 1568070
_shelx_shelxl_version_number 2018/3
_chemical_oxdiff_formula 'Cu Cl N C10'
_shelx_space_group_comment
;
The symmetry employed for this shelxl refinement is uniquely defined
by the following loop, which should always be used as a source of
symmetry information in preference to the above space-group names.
They are only intended as comments.
;
_shelx_estimated_absorpt_t_max 0.691
_shelx_estimated_absorpt_t_min 0.624
_olex2_refinement_description
;
1. Twinned data refinement
 Scales: 0.93(3)
 0.07(3)
2. Fixed Uiso
 At 1.2 times of:
  All C(H) groups, {H5C,H5D,H5E} of N5, {H3C,H3D,H3E} of N3, {H6A,H6B,H6C} of
  N6, {H4A,H4B,H4C} of N4, {H1A,H1B,H1C} of N1, All C(H,H) groups
 At 1.5 times of:
  All C(H,H,H) groups, {H2D,H2E,H2F} of N2
3. Restrained distances
 C5-C41 = C5-C43
 1.49 with sigma of 0.02
 C41-C21
 1.58 with sigma of 0.02
 C41-C45
 1.53 with sigma of 0.02
 C43-C23
 1.54 with sigma of 0.02
 C45-C47
 1.56 with sigma of 0.02
 C21-C11 = C21-N5
 1.48 with sigma of 0.02
 C23-C47
 1.6 with sigma of 0.02
 C19-C37
 1.5 with sigma of 0.02
 C5-C45 = C5-C23
 2.49 with sigma of 0.04
 C41-N5
 2.48 with sigma of 0.04
 C5-C21 = C45-C23
 2.53 with sigma of 0.04
 C41-C11 = C41-C47
 2.54 with sigma of 0.04
 C43-C47
 2.59 with sigma of 0.04
4. Rigid bond restraints
 C21, C41, C5, C43, C23, C47, C45
 with sigma for 1-2 distances of 0.005 and sigma for 1-3 distances of 0.005
 C17, C9, C39, C19, C37
 with sigma for 1-2 distances of 0.005 and sigma for 1-3 distances of 0.005
5. Uiso/Uaniso restraints and constraints
C21 \\sim C41 \\sim C5 \\sim C43 \\sim C23 \\sim C47 \\sim C45: within 2A with
sigma of 0.005 and sigma for terminal atoms of 0.01 within 2A
C17 \\sim C9 \\sim C39 \\sim C19 \\sim C37: within 2A with sigma of 0.005 and
sigma for terminal atoms of 0.01 within 2A
Uanis(C32) \\sim Ueq, Uanis(C30) \\sim Ueq, Uanis(C25) \\sim Ueq, Uanis(C26)
\\sim Ueq, Uanis(C12) \\sim Ueq, Uanis(C8) \\sim Ueq: with sigma of 0.1 and
sigma for terminal atoms of 0.2
6. Rigid body (RIGU) restrains
 All non-hydrogen atoms
 with sigma for 1-2 distances of 0.001 and sigma for 1-3 distances of 0.001
7.a Ternary CH refined with riding coordinates:
 C1(H1), C4(H4), C6(H6), C10(H10), C24(H24), C32(H32), C36(H36), C46(H46),
 C33(H33), C17(H17), C41(H41), C21(H21)
7.b Secondary CH2 refined with riding coordinates:
 C8(H8A,H8B), C12(H12A,H12B), C14(H14A,H14B), C16(H16A,H16B), C18(H18A,H18B),
 C20(H20A,H20B), C22(H22A,H22B), C26(H26A,H26B), C28(H28A,H28B), C30(H30A,H30B),
  C34(H34A,H34B), C40(H40A,H40B), C42(H42A,H42B), C44(H44A,H44B), C48(H48A,
 H48B), C3(H3A,H3B), C25(H25A,H25B), C13(H13A,H13B), C7(H7A,H7B), C31(H31A,
 H31B), C35(H35A,H35B), C9(H9A,H9B), C37(H37A,H37B), C19(H19A,H19B), C39(H39A,
 H39B), C5(H5A,H5B), C43(H43A,H43B), C45(H45A,H45B), C23(H23A,H23B), C47(H47A,
 H47B)
7.c Idealised Me refined as rotating group:
 N1(H1A,H1B,H1C), N4(H4A,H4B,H4C), N6(H6A,H6B,H6C), N3(H3C,H3D,H3E), C38(H38A,
 H38B,H38C), C27(H27A,H27B,H27C), C29(H29A,H29B,H29C), C15(H15A,H15B,H15C),
 N2(H2D,H2E,H2F), C2(H2A,H2B,H2C), C11(H11A,H11B,H11C), N5(H5C,H5D,H5E)
;
_olex2_submission_special_instructions 'No special instructions were received'
_oxdiff_exptl_absorpt_empirical_details
;
Empirical correction (ABSPACK) includes:
- Absorption correction using spherical harmonics
- Frame scaling
;
_oxdiff_exptl_absorpt_empirical_full_max 4.629
_oxdiff_exptl_absorpt_empirical_full_min 0.247

loop_
_space_group_symop_operation_xyz
'x, y, z'
'-x, y, -z'
'x+1/2, y+1/2, z+1/2'
'-x+1/2, y+1/2, -z+1/2'

loop_
_atom_site_label
_atom_site_type_symbol
_atom_site_fract_x
_atom_site_fract_y
_atom_site_fract_z
_atom_site_U_iso_or_equiv
_atom_site_adp_type
_atom_site_occupancy
_atom_site_site_symmetry_order
_atom_site_calc_flag
_atom_site_refinement_flags_posn
_atom_site_refinement_flags_adp
_atom_site_refinement_flags_occupancy
_atom_site_disorder_assembly
_atom_site_disorder_group
Cu1 Cu 0.500000 0.52916(10) 0.500000 0.0512(4) Uani 1 2 d S T P . .
Cu4 Cu 0.41463(8) 0.78841(8) 0.99184(8) 0.0675(4) Uani 1 1 d . . . . .
Cu2 Cu 0.41420(6) 0.71383(7) 0.49093(7) 0.0558(4) Uani 1 1 d . . . . .
Cu3 Cu 0.500000 0.97778(10) 1.000000 0.0542(5) Uani 1 2 d S T P . .
Cl1 Cl 0.39461(11) 0.94110(13) 0.99602(12) 0.0577(5) Uani 1 1 d . . . . .
Cl4 Cl 0.52828(12) 0.49052(16) 0.61566(13) 0.0688(6) Uani 1 1 d . . . . .
Cl6 Cl 0.48287(13) 0.71070(17) 0.41808(13) 0.0701(7) Uani 1 1 d . . . . .
Cl8 Cl 0.39390(10) 0.56245(13) 0.49454(11) 0.0555(5) Uani 1 1 d . . . . .
Cl10 Cl 0.22066(13) 0.48911(19) 0.37020(14) 0.0801(8) Uani 1 1 d . . . . .
Cl12 Cl 0.47359(12) 1.01733(15) 0.88476(13) 0.0671(6) Uani 1 1 d . . . . .
Cl3 Cl 0.32216(13) 0.73057(16) 0.39534(14) 0.0739(7) Uani 1 1 d . . . . .
Cl7 Cl 0.35987(15) 0.75723(17) 1.07118(17) 0.0834(8) Uani 1 1 d . . . . .
Cl2 Cl 0.48285(14) 0.79601(17) 0.91799(14) 0.0736(7) Uani 1 1 d . . . . .
Cl9 Cl 0.35456(14) 0.74055(14) 0.56707(14) 0.0693(6) Uani 1 1 d . . . . .
Cl5 Cl 0.28826(11) 0.50189(15) 0.62228(13) 0.0649(6) Uani 1 1 d . . . . .
Cl11 Cl 0.32105(16) 0.77224(18) 0.89881(18) 0.0926(9) Uani 1 1 d . . . . .
N1 N 0.1720(4) 0.4300(5) 0.6725(4) 0.0616(18) Uani 1 1 d . . . . .
H1A H 0.136680 0.461694 0.667218 0.074 Uiso 1 1 calc R U . . .
H1B H 0.157327 0.388435 0.646024 0.074 Uiso 1 1 calc R U . . .
H1C H 0.204551 0.452362 0.657171 0.074 Uiso 1 1 calc R U . . .
C1 C 0.4412(5) 0.6251(6) 0.7420(5) 0.064(2) Uani 1 1 d . . . . .
H1 H 0.398939 0.634170 0.755489 0.077 Uiso 1 1 calc R U . . .
N4 N 0.2314(4) 0.6142(5) 0.4869(5) 0.069(2) Uani 1 1 d . . . . .
H4A H 0.233936 0.583906 0.450618 0.083 Uiso 1 1 calc R U . . .
H4B H 0.244464 0.588825 0.529046 0.083 Uiso 1 1 calc R U . . .
H4C H 0.259230 0.653834 0.489523 0.083 Uiso 1 1 calc R U . . .
N6 N 0.4215(4) 0.5966(5) 0.6655(4) 0.0557(16) Uani 1 1 d . . . . .
H6A H 0.397172 0.631831 0.635489 0.067 Uiso 1 1 calc R U . . .
H6B H 0.396130 0.554839 0.662087 0.067 Uiso 1 1 calc R U . . .
H6C H 0.459559 0.585970 0.653204 0.067 Uiso 1 1 calc R U . . .
C4 C 0.4825(5) 0.5648(6) 0.7916(5) 0.0653(19) Uani 1 1 d . . . . .
H4 H 0.526090 0.559027 0.780081 0.078 Uiso 1 1 calc R U . . .
C6 C 0.7227(6) 0.5102(8) 0.7981(6) 0.085(2) Uani 1 1 d . . . . .
H6 H 0.759543 0.493398 0.778451 0.103 Uiso 1 1 calc R U . . .
C8 C 0.4946(9) 0.9128(11) 0.6350(7) 0.122(4) Uani 1 1 d . U . . .
H8A H 0.460486 0.874739 0.636124 0.147 Uiso 1 1 calc R U . . .
H8B H 0.529070 0.889515 0.616147 0.147 Uiso 1 1 calc R U . . .
C10 C 0.2003(5) 0.4095(6) 0.7491(5) 0.068(2) Uani 1 1 d . . . . .
H10 H 0.240063 0.376689 0.752529 0.082 Uiso 1 1 calc R U . . .
N3 N 0.6705(4) 0.5768(5) 0.6829(4) 0.0655(19) Uani 1 1 d . . . . .
H3C H 0.665687 0.622005 0.661356 0.079 Uiso 1 1 calc R U . . .
H3D H 0.629661 0.553533 0.671304 0.079 Uiso 1 1 calc R U . . .
H3E H 0.700203 0.549027 0.667699 0.079 Uiso 1 1 calc R U . . .
C12 C 0.4585(9) 0.9803(14) 0.5833(8) 0.140(5) Uani 1 1 d . U . . .
H12A H 0.440622 0.962487 0.533342 0.168 Uiso 1 1 calc R U . . .
H12B H 0.420300 0.999675 0.598587 0.168 Uiso 1 1 calc R U . . .
C14 C 0.4478(6) 0.4887(6) 0.7821(6) 0.080(3) Uani 1 1 d . . . . .
H14A H 0.403553 0.492960 0.791482 0.096 Uiso 1 1 calc R U . . .
H14B H 0.439588 0.471668 0.732137 0.096 Uiso 1 1 calc R U . . .
C16 C 0.6686(6) 0.4536(8) 0.7795(7) 0.092(3) Uani 1 1 d . . . . .
H16A H 0.654922 0.444881 0.727172 0.111 Uiso 1 1 calc R U . . .
H16B H 0.628717 0.472516 0.791989 0.111 Uiso 1 1 calc R U . . .
C18 C 0.7744(9) 0.4460(10) 0.9188(8) 0.122(4) Uani 1 1 d . . . . .
H18A H 0.813443 0.425406 0.905664 0.146 Uiso 1 1 calc R U . . .
H18B H 0.788795 0.454093 0.971231 0.146 Uiso 1 1 calc R U . . .
C20 C 0.4918(8) 0.4319(7) 0.8335(6) 0.097(3) Uani 1 1 d . . . . .
H20A H 0.467130 0.384382 0.829558 0.117 Uiso 1 1 calc R U . . .
H20B H 0.533795 0.423008 0.820439 0.117 Uiso 1 1 calc R U . . .
C22 C 0.7186(8) 0.3923(10) 0.8999(8) 0.113(4) Uani 1 1 d . . . . .
H22A H 0.681769 0.410141 0.918252 0.136 Uiso 1 1 calc R U . . .
H22B H 0.734791 0.344320 0.923307 0.136 Uiso 1 1 calc R U . . .
C24 C 0.6970(7) 0.5865(8) 0.7636(6) 0.089(3) Uani 1 1 d . . . . .
H24 H 0.659745 0.604787 0.782136 0.106 Uiso 1 1 calc R U . . .
C26 C 0.5094(10) 1.0404(14) 0.5876(9) 0.139(5) Uani 1 1 d . U . . .
H26A H 0.488338 1.081704 0.555326 0.167 Uiso 1 1 calc R U . . .
H26B H 0.547647 1.021024 0.572247 0.167 Uiso 1 1 calc R U . . .
C28 C 0.7540(9) 0.5208(10) 0.8804(7) 0.117(4) Uani 1 1 d . . . . .
H28A H 0.794319 0.553087 0.889663 0.140 Uiso 1 1 calc R U . . .
H28B H 0.720711 0.545721 0.899921 0.140 Uiso 1 1 calc R U . . .
C30 C 0.5734(8) 1.0050(9) 0.7139(8) 0.114(4) Uani 1 1 d . U . . .
H30A H 0.612296 0.988738 0.698024 0.137 Uiso 1 1 calc R U . . .
H30B H 0.591165 1.023522 0.763695 0.137 Uiso 1 1 calc R U . . .
C32 C 0.5285(7) 0.9426(8) 0.7119(7) 0.093(3) Uani 1 1 d . U . . .
H32 H 0.491095 0.961600 0.729679 0.111 Uiso 1 1 calc R U . . .
C34 C 0.2634(10) 0.4568(11) 0.8715(7) 0.137(6) Uani 1 1 d . . . . .
H34A H 0.297653 0.417942 0.873372 0.164 Uiso 1 1 calc R U . . .
H34B H 0.230352 0.436979 0.894289 0.164 Uiso 1 1 calc R U . . .
C36 C 0.5601(6) 0.8795(7) 0.7600(6) 0.080(2) Uani 1 1 d . . . . .
H36 H 0.523255 0.842413 0.755370 0.096 Uiso 1 1 calc R U . . .
C38 C 0.1387(8) 0.6670(10) 0.3953(8) 0.119(4) Uani 1 1 d . . . . .
H38A H 0.155501 0.717336 0.392807 0.178 Uiso 1 1 calc R U . . .
H38B H 0.089191 0.666824 0.377224 0.178 Uiso 1 1 calc R U . . .
H38C H 0.156988 0.633757 0.365973 0.178 Uiso 1 1 calc R U . . .
C40 C 0.2983(12) 0.5258(15) 0.9128(9) 0.173(8) Uani 1 1 d . . . . .
H40A H 0.324905 0.511810 0.962096 0.207 Uiso 1 1 calc R U . . .
H40B H 0.329371 0.547831 0.888546 0.207 Uiso 1 1 calc R U . . .
C42 C 0.5414(7) 0.5340(8) 0.9198(6) 0.097(3) Uani 1 1 d . . . . .
H42A H 0.586288 0.530605 0.911853 0.116 Uiso 1 1 calc R U . . .
H42B H 0.548200 0.550883 0.969637 0.116 Uiso 1 1 calc R U . . .
C44 C 0.5095(8) 0.4605(8) 0.9101(7) 0.102(4) Uani 1 1 d . . . . .
H44A H 0.467689 0.462769 0.924737 0.122 Uiso 1 1 calc R U . . .
H44B H 0.540553 0.424825 0.942184 0.122 Uiso 1 1 calc R U . . .
C46 C 0.2269(7) 0.4765(7) 0.7928(6) 0.089(3) Uani 1 1 d . . . . .
H46 H 0.260741 0.500371 0.772415 0.107 Uiso 1 1 calc R U . . .
C48 C 0.1747(9) 0.5349(10) 0.7953(8) 0.129(5) Uani 1 1 d . . . . .
H48A H 0.142070 0.513243 0.817706 0.154 Uiso 1 1 calc R U . . .
H48B H 0.149413 0.549484 0.745722 0.154 Uiso 1 1 calc R U . . .
C3 C 0.4994(6) 0.5890(7) 0.8696(5) 0.075(2) Uani 1 1 d . . . . .
H3A H 0.523861 0.636798 0.875580 0.090 Uiso 1 1 calc R U . . .
H3B H 0.456830 0.596925 0.881723 0.090 Uiso 1 1 calc R U . . .
C25 C 0.5351(11) 1.0681(11) 0.6645(9) 0.141(6) Uani 1 1 d . U . . .
H25A H 0.496508 1.084813 0.680676 0.169 Uiso 1 1 calc R U . . .
H25B H 0.565767 1.110822 0.667237 0.169 Uiso 1 1 calc R U . . .
C13 C 0.2457(11) 0.5794(13) 0.9149(8) 0.151(7) Uani 1 1 d . . . . .
H13A H 0.266609 0.622921 0.943880 0.181 Uiso 1 1 calc R U . . .
H13B H 0.213806 0.556418 0.937652 0.181 Uiso 1 1 calc R U . . .
C27 C 0.6177(6) 0.8378(7) 0.7476(6) 0.089(3) Uani 1 1 d . . . . .
H27A H 0.608066 0.827330 0.696399 0.133 Uiso 1 1 calc R U . . .
H27B H 0.623879 0.791005 0.774314 0.133 Uiso 1 1 calc R U . . .
H27C H 0.659071 0.867456 0.764138 0.133 Uiso 1 1 calc R U . . .
C7 C 0.2067(13) 0.6045(10) 0.8375(9) 0.186(9) Uani 1 1 d . . . . .
H7A H 0.171166 0.640732 0.838553 0.223 Uiso 1 1 calc R U . . .
H7B H 0.238142 0.628180 0.814624 0.223 Uiso 1 1 calc R U . . .
C29 C 0.7537(9) 0.6461(9) 0.7771(7) 0.126(5) Uani 1 1 d . . . . .
H29A H 0.768260 0.659727 0.827920 0.190 Uiso 1 1 calc R U . . .
H29B H 0.736282 0.690143 0.748083 0.190 Uiso 1 1 calc R U . . .
H29C H 0.792208 0.626080 0.763743 0.190 Uiso 1 1 calc R U . . .
C15 C 0.4771(7) 0.6956(6) 0.7458(6) 0.090(3) Uani 1 1 d . . . . .
H15A H 0.523660 0.686194 0.745862 0.135 Uiso 1 1 calc R U . . .
H15B H 0.477452 0.721743 0.789904 0.135 Uiso 1 1 calc R U . . .
H15C H 0.454081 0.726199 0.704283 0.135 Uiso 1 1 calc R U . . .
N2 N 0.5805(4) 0.9046(5) 0.8362(4) 0.068(2) Uani 1 1 d . . . . .
H2D H 0.622607 0.924866 0.847721 0.102 Uiso 1 1 calc R U . . .
H2E H 0.580738 0.865150 0.865244 0.102 Uiso 1 1 calc R U . . .
H2F H 0.550549 0.939099 0.842094 0.102 Uiso 1 1 calc R U . . .
C31 C 0.6907(8) 0.3804(9) 0.8181(8) 0.110(4) Uani 1 1 d . . . . .
H31A H 0.725991 0.357469 0.800323 0.132 Uiso 1 1 calc R U . . .
H31B H 0.651593 0.346183 0.807584 0.132 Uiso 1 1 calc R U . . .
C2 C 0.1482(6) 0.3624(8) 0.7699(6) 0.094(3) Uani 1 1 d . . . . .
H2A H 0.105173 0.389244 0.758654 0.142 Uiso 1 1 calc R U . . .
H2B H 0.164196 0.351840 0.821379 0.142 Uiso 1 1 calc R U . . .
H2C H 0.141618 0.315702 0.743091 0.142 Uiso 1 1 calc R U . . .
C33 C 0.1613(5) 0.6402(6) 0.4734(6) 0.079(2) Uani 1 1 d . . . . .
H33 H 0.132788 0.596514 0.477028 0.095 Uiso 1 1 calc R U . . .
C17 C 0.1558(11) 0.6959(11) 0.5281(9) 0.141(4) Uani 1 1 d . U . . .
H17 H 0.186771 0.737783 0.525870 0.170 Uiso 1 1 calc R U . . .
C35 C 0.1792(10) 0.6658(9) 0.6015(8) 0.126(5) Uani 1 1 d . . . . .
H35A H 0.224275 0.642996 0.609441 0.151 Uiso 1 1 calc R U . . .
H35B H 0.147645 0.626359 0.606442 0.151 Uiso 1 1 calc R U . . .
C9 C 0.0899(11) 0.7271(12) 0.5176(10) 0.161(4) Uani 1 1 d . U . . .
H9A H 0.058557 0.687446 0.522390 0.193 Uiso 1 1 calc R U . . .
H9B H 0.073123 0.747195 0.468359 0.193 Uiso 1 1 calc R U . . .
C37 C 0.1839(11) 0.7260(12) 0.6607(11) 0.179(5) Uani 1 1 d D U . . .
H37A H 0.199099 0.703338 0.708967 0.214 Uiso 1 1 calc R U . . .
H37B H 0.216336 0.765299 0.657903 0.214 Uiso 1 1 calc R U . . .
C19 C 0.1174(11) 0.7560(13) 0.6470(11) 0.181(5) Uani 1 1 d D U . . .
H19A H 0.118218 0.795022 0.682768 0.218 Uiso 1 1 calc R U . . .
H19B H 0.086514 0.716340 0.652966 0.218 Uiso 1 1 calc R U . . .
C39 C 0.0898(12) 0.7891(13) 0.5713(11) 0.179(5) Uani 1 1 d . U . . .
H39A H 0.043250 0.807899 0.563612 0.215 Uiso 1 1 calc R U . . .
H39B H 0.118663 0.830767 0.565204 0.215 Uiso 1 1 calc R U . . .
C5 C 0.4378(11) 0.2824(17) 0.5382(12) 0.206(5) Uani 1 1 d D U . . .
H5A H 0.432181 0.254552 0.493217 0.247 Uiso 1 1 calc R U . . .
H5B H 0.457606 0.331358 0.533371 0.247 Uiso 1 1 calc R U . . .
C41 C 0.3707(11) 0.2929(15) 0.5499(11) 0.197(5) Uani 1 1 d D U . . .
H41 H 0.344069 0.245970 0.544809 0.237 Uiso 1 1 calc R U . . .
C21 C 0.3369(9) 0.3520(14) 0.4913(10) 0.170(5) Uani 1 1 d D U . . .
H21 H 0.368029 0.394636 0.492593 0.204 Uiso 1 1 calc R U . . .
C43 C 0.4822(13) 0.2431(17) 0.5965(13) 0.215(5) Uani 1 1 d D U . . .
H43A H 0.526181 0.234812 0.587270 0.258 Uiso 1 1 calc R U . . .
H43B H 0.462582 0.194181 0.601754 0.258 Uiso 1 1 calc R U . . .
C11 C 0.3206(10) 0.3112(14) 0.4200(10) 0.165(7) Uani 1 1 d D . . . .
H11A H 0.358049 0.317152 0.399590 0.247 Uiso 1 1 calc R U . . .
H11B H 0.279137 0.331659 0.386974 0.247 Uiso 1 1 calc R U . . .
H11C H 0.313953 0.258378 0.427704 0.247 Uiso 1 1 calc R U . . .
C45 C 0.3795(12) 0.3295(17) 0.6186(11) 0.205(5) Uani 1 1 d D U . . .
H45A H 0.334342 0.336301 0.625327 0.246 Uiso 1 1 calc R U . . .
H45B H 0.398619 0.379452 0.616452 0.246 Uiso 1 1 calc R U . . .
C23 C 0.4932(12) 0.2899(18) 0.6673(13) 0.218(5) Uani 1 1 d D U . . .
H23A H 0.529386 0.267726 0.707085 0.262 Uiso 1 1 calc R U . . .
H23B H 0.506138 0.341434 0.659968 0.262 Uiso 1 1 calc R U . . .
C47 C 0.4252(12) 0.2889(17) 0.6849(12) 0.216(5) Uani 1 1 d D U . . .
H47A H 0.409395 0.237694 0.688452 0.259 Uiso 1 1 calc R U . . .
H47B H 0.428224 0.316012 0.729716 0.259 Uiso 1 1 calc R U . . .
N5 N 0.2701(5) 0.3781(6) 0.5000(5) 0.085(2) Uani 1 1 d D . . . .
H5C H 0.246285 0.402746 0.459826 0.102 Uiso 1 1 calc R U . . .
H5D H 0.278216 0.408975 0.538458 0.102 Uiso 1 1 calc R U . . .
H5E H 0.245891 0.338296 0.506996 0.102 Uiso 1 1 calc R U . . .

loop_
_atom_site_aniso_label
_atom_site_aniso_U_11
_atom_site_aniso_U_22
_atom_site_aniso_U_33
_atom_site_aniso_U_23
_atom_site_aniso_U_13
_atom_site_aniso_U_12
Cu1 0.0537(9) 0.0577(10) 0.0431(10) 0.000 0.0157(8) 0.000
Cu4 0.0722(9) 0.0654(9) 0.0631(10) 0.0061(7) 0.0172(7) -0.0024(7)
Cu2 0.0602(7) 0.0588(7) 0.0506(8) -0.0029(6) 0.0200(6) 0.0002(6)
Cu3 0.0540(9) 0.0614(11) 0.0441(10) 0.000 0.0097(8) 0.000
Cl1 0.0570(11) 0.0667(13) 0.0479(13) 0.0022(9) 0.0136(10) 0.0012(10)
Cl4 0.0701(13) 0.0845(16) 0.0522(14) 0.0184(12) 0.0191(11) 0.0023(13)
Cl6 0.0751(14) 0.0873(16) 0.0518(13) 0.0155(12) 0.0249(11) 0.0137(13)
Cl8 0.0521(11) 0.0685(13) 0.0461(12) -0.0047(9) 0.0148(9) -0.0029(10)
Cl10 0.0714(14) 0.108(2) 0.0621(15) -0.0123(14) 0.0224(12) -0.0294(14)
Cl12 0.0666(12) 0.0821(16) 0.0495(13) 0.0124(11) 0.0124(10) 0.0012(12)
Cl3 0.0744(15) 0.0800(17) 0.0616(15) 0.0059(12) 0.0116(12) 0.0138(13)
Cl7 0.0860(17) 0.0815(17) 0.0863(19) 0.0129(15) 0.0311(15) -0.0041(14)
Cl2 0.0799(15) 0.0824(17) 0.0582(15) -0.0165(12) 0.0201(12) -0.0052(13)
Cl9 0.0829(15) 0.0662(13) 0.0683(15) -0.0035(11) 0.0369(12) 0.0051(11)
Cl5 0.0589(11) 0.0754(13) 0.0598(13) -0.0036(11) 0.0165(10) -0.0130(10)
Cl11 0.0874(18) 0.0830(19) 0.091(2) 0.0028(16) 0.0017(16) -0.0202(16)
N1 0.059(4) 0.074(5) 0.049(3) 0.006(3) 0.011(3) -0.006(4)
C1 0.083(5) 0.065(4) 0.042(3) -0.008(3) 0.015(3) 0.001(3)
N4 0.066(4) 0.075(5) 0.064(5) 0.003(4) 0.016(3) -0.001(3)
N6 0.060(4) 0.066(4) 0.041(3) -0.003(3) 0.015(3) -0.007(3)
C4 0.069(5) 0.075(4) 0.048(3) 0.000(3) 0.010(3) -0.006(3)
C6 0.089(6) 0.116(5) 0.055(4) 0.015(4) 0.026(4) 0.010(4)
C8 0.133(11) 0.164(10) 0.064(5) -0.020(5) 0.020(5) -0.025(8)
C10 0.069(5) 0.083(5) 0.050(3) 0.013(3) 0.014(3) -0.005(4)
N3 0.071(4) 0.076(5) 0.052(3) 0.005(3) 0.022(3) 0.007(4)
C12 0.142(11) 0.201(13) 0.066(7) 0.001(7) 0.017(7) -0.009(8)
C14 0.099(6) 0.077(4) 0.054(4) 0.005(3) 0.008(4) -0.017(4)
C16 0.091(6) 0.107(6) 0.076(6) 0.018(5) 0.020(5) 0.013(4)
C18 0.130(9) 0.153(9) 0.066(6) 0.032(6) 0.005(6) 0.016(6)
C20 0.135(9) 0.084(5) 0.067(5) 0.016(4) 0.020(5) 0.002(5)
C22 0.117(8) 0.136(9) 0.088(6) 0.036(7) 0.030(6) 0.030(6)
C24 0.115(7) 0.098(5) 0.051(4) -0.003(4) 0.022(4) 0.002(4)
C26 0.142(12) 0.173(12) 0.090(7) 0.014(8) 0.016(8) 0.007(9)
C28 0.153(11) 0.130(8) 0.057(5) 0.009(5) 0.016(5) 0.009(7)
C30 0.117(8) 0.115(7) 0.093(8) 0.013(6) 0.004(7) -0.015(6)
C32 0.101(7) 0.111(6) 0.064(4) -0.015(4) 0.023(5) -0.008(4)
C34 0.155(12) 0.163(11) 0.055(5) 0.002(6) -0.026(6) 0.008(8)
C36 0.075(5) 0.098(5) 0.066(4) -0.021(4) 0.021(4) -0.022(4)
C38 0.114(9) 0.132(12) 0.092(5) 0.018(6) 0.003(6) 0.027(9)
C40 0.186(15) 0.209(15) 0.071(9) -0.027(9) -0.041(9) -0.013(9)
C42 0.116(8) 0.102(6) 0.057(5) 0.008(4) 0.002(5) 0.014(5)
C44 0.139(10) 0.097(5) 0.060(4) 0.021(5) 0.016(6) 0.015(6)
C46 0.103(7) 0.096(5) 0.050(4) 0.011(4) -0.003(4) -0.017(4)
C48 0.158(10) 0.115(8) 0.076(8) -0.031(6) -0.021(7) 0.016(7)
C3 0.086(6) 0.082(5) 0.048(3) -0.002(3) 0.009(4) -0.001(4)
C25 0.176(14) 0.127(8) 0.096(8) 0.018(6) 0.006(8) 0.008(8)
C13 0.201(17) 0.150(12) 0.065(7) -0.012(7) -0.018(8) -0.032(10)
C27 0.091(6) 0.102(7) 0.075(7) -0.032(5) 0.028(5) -0.015(5)
C7 0.31(2) 0.101(8) 0.077(8) -0.018(6) -0.043(10) -0.002(9)
C29 0.153(11) 0.121(8) 0.078(8) -0.002(7) -0.007(8) -0.032(8)
C15 0.141(9) 0.072(4) 0.056(6) -0.016(4) 0.027(6) -0.024(5)
N2 0.067(5) 0.074(5) 0.064(4) -0.013(4) 0.022(3) -0.015(4)
C31 0.117(9) 0.114(6) 0.092(6) 0.028(6) 0.021(6) 0.010(6)
C2 0.106(7) 0.114(8) 0.068(6) 0.017(6) 0.034(6) -0.026(6)
C33 0.067(4) 0.072(5) 0.099(5) 0.019(4) 0.026(4) 0.001(4)
C17 0.195(10) 0.128(7) 0.114(5) 0.023(5) 0.065(7) 0.080(7)
C35 0.187(13) 0.097(8) 0.111(5) 0.018(5) 0.072(7) 0.054(9)
C9 0.201(10) 0.151(8) 0.135(6) -0.001(6) 0.056(7) 0.089(7)
C37 0.230(11) 0.168(9) 0.136(6) -0.022(7) 0.051(8) 0.102(8)
C19 0.227(11) 0.172(8) 0.143(6) -0.022(7) 0.052(8) 0.099(8)
C39 0.220(10) 0.167(8) 0.147(7) -0.017(6) 0.051(7) 0.097(7)
C5 0.172(8) 0.247(12) 0.180(8) -0.017(8) 0.023(7) 0.075(8)
C41 0.173(8) 0.235(11) 0.168(8) -0.028(7) 0.026(7) 0.074(7)
C21 0.151(8) 0.217(12) 0.148(8) -0.039(7) 0.053(7) 0.063(8)
C43 0.179(9) 0.254(12) 0.184(9) -0.014(8) 0.012(8) 0.068(8)
C11 0.169(15) 0.20(2) 0.152(8) -0.039(10) 0.095(10) 0.026(13)
C45 0.187(9) 0.241(12) 0.163(8) -0.028(7) 0.015(7) 0.075(8)
C23 0.187(9) 0.253(12) 0.183(8) -0.016(8) 0.006(8) 0.065(9)
C47 0.192(9) 0.251(12) 0.174(8) -0.020(8) 0.008(8) 0.068(9)
N5 0.100(5) 0.084(6) 0.069(6) -0.026(5) 0.021(4) -0.009(4)

loop_
_atom_type_symbol
_atom_type_description
_atom_type_scat_dispersion_real
_atom_type_scat_dispersion_imag
_atom_type_scat_source
C C 0.0181 0.0091 'International Tables Vol C Tables 4.2.6.8 and 6.1.1.4'
H H 0.0000 0.0000 'International Tables Vol C Tables 4.2.6.8 and 6.1.1.4'
Cl Cl 0.3639 0.7018 'International Tables Vol C Tables 4.2.6.8 and 6.1.1.4'
Cu Cu -1.9646 0.5888 'International Tables Vol C Tables 4.2.6.8 and 6.1.1.4'
N N 0.0311 0.0180 'International Tables Vol C Tables 4.2.6.8 and 6.1.1.4'

loop_
_exptl_crystal_face_index_h
_exptl_crystal_face_index_k
_exptl_crystal_face_index_l
_exptl_crystal_face_perp_dist
-4 0 1 0.0420
4 0 -1 0.0420
1 -4 -5 0.0316
-1 4 5 0.0406
0 -5 4 0.0401
0 5 -4 0.0401

loop_
_geom_angle_atom_site_label_1
_geom_angle_atom_site_label_2
_geom_angle_atom_site_label_3
_geom_angle
_geom_angle_site_symmetry_1
_geom_angle_site_symmetry_3
_geom_angle_publ_flag
Cl4 Cu1 Cl4 144.23(17) . 2_656 ?
Cl8 Cu1 Cl4 94.39(8) . 2_656 ?
Cl8 Cu1 Cl4 95.02(8) . . ?
Cl8 Cu1 Cl4 94.38(8) 2_656 . ?
Cl8 Cu1 Cl4 95.02(8) 2_656 2_656 ?
Cl8 Cu1 Cl8 149.03(15) . 2_656 ?
Cl7 Cu4 Cl1 96.71(11) . . ?
Cl7 Cu4 Cl2 91.49(11) . 2_657 ?
Cl7 Cu4 Cl2 167.41(14) . . ?
Cl2 Cu4 Cl1 91.70(10) 2_657 . ?
Cl2 Cu4 Cl1 94.80(10) . . ?
Cl2 Cu4 Cl2 83.09(11) . 2_657 ?
Cl11 Cu4 Cl1 92.98(11) . . ?
Cl11 Cu4 Cl7 92.02(13) . . ?
Cl11 Cu4 Cl2 173.78(15) . 2_657 ?
Cl11 Cu4 Cl2 92.43(13) . . ?
Cl6 Cu2 Cl6 83.01(10) . 2_656 ?
Cl6 Cu2 Cl8 93.89(10) 2_656 . ?
Cl6 Cu2 Cl8 96.81(10) . . ?
Cl3 Cu2 Cl6 90.92(10) . . ?
Cl3 Cu2 Cl6 171.15(12) . 2_656 ?
Cl3 Cu2 Cl8 93.21(10) . . ?
Cl9 Cu2 Cl6 93.31(10) . 2_656 ?
Cl9 Cu2 Cl6 168.39(12) . . ?
Cl9 Cu2 Cl8 94.42(9) . . ?
Cl9 Cu2 Cl3 91.40(11) . . ?
Cl1 Cu3 Cl1 145.94(15) . 2_657 ?
Cl1 Cu3 Cl12 94.06(8) 2_657 . ?
Cl1 Cu3 Cl12 96.51(8) 2_657 2_657 ?
Cl1 Cu3 Cl12 96.51(8) . . ?
Cl1 Cu3 Cl12 94.06(8) . 2_657 ?
Cl12 Cu3 Cl12 143.35(17) . 2_657 ?
Cu3 Cl1 Cu4 98.03(9) . . ?
Cu2 Cl6 Cu2 96.92(10) . 2_656 ?
Cu1 Cl8 Cu2 96.38(9) . . ?
Cu4 Cl2 Cu4 96.50(11) . 2_657 ?
H1A N1 H1B 109.5 . . ?
H1A N1 H1C 109.5 . . ?
H1B N1 H1C 109.5 . . ?
C10 N1 H1A 109.5 . . ?
C10 N1 H1B 109.5 . . ?
C10 N1 H1C 109.5 . . ?
N6 C1 H1 108.4 . . ?
N6 C1 C4 108.4(8) . . ?
C4 C1 H1 108.4 . . ?
C15 C1 H1 108.4 . . ?
C15 C1 N6 109.1(8) . . ?
C15 C1 C4 113.9(9) . . ?
H4A N4 H4B 109.5 . . ?
H4A N4 H4C 109.5 . . ?
H4B N4 H4C 109.5 . . ?
C33 N4 H4A 109.5 . . ?
C33 N4 H4B 109.5 . . ?
C33 N4 H4C 109.5 . . ?
C1 N6 H6A 109.5 . . ?
C1 N6 H6B 109.5 . . ?
C1 N6 H6C 109.5 . . ?
H6A N6 H6B 109.5 . . ?
H6A N6 H6C 109.5 . . ?
H6B N6 H6C 109.5 . . ?
C1 C4 H4 107.5 . . ?
C14 C4 C1 113.9(8) . . ?
C14 C4 H4 107.5 . . ?
C3 C4 C1 110.3(8) . . ?
C3 C4 H4 107.5 . . ?
C3 C4 C14 109.7(9) . . ?
C16 C6 H6 107.7 . . ?
C16 C6 C24 111.7(10) . . ?
C16 C6 C28 113.0(11) . . ?
C24 C6 H6 107.7 . . ?
C24 C6 C28 108.8(11) . . ?
C28 C6 H6 107.7 . . ?
H8A C8 H8B 108.2 . . ?
C12 C8 H8A 109.8 . . ?
C12 C8 H8B 109.8 . . ?
C32 C8 H8A 109.8 . . ?
C32 C8 H8B 109.8 . . ?
C32 C8 C12 109.6(15) . . ?
N1 C10 H10 106.6 . . ?
N1 C10 C46 110.2(9) . . ?
N1 C10 C2 108.1(8) . . ?
C46 C10 H10 106.6 . . ?
C46 C10 C2 118.1(10) . . ?
C2 C10 H10 106.6 . . ?
H3C N3 H3D 109.5 . . ?
H3C N3 H3E 109.5 . . ?
H3D N3 H3E 109.5 . . ?
C24 N3 H3C 109.5 . . ?
C24 N3 H3D 109.5 . . ?
C24 N3 H3E 109.5 . . ?
C8 C12 H12A 109.9 . . ?
C8 C12 H12B 109.9 . . ?
H12A C12 H12B 108.3 . . ?
C26 C12 C8 109.0(15) . . ?
C26 C12 H12A 109.9 . . ?
C26 C12 H12B 109.9 . . ?
C4 C14 H14A 109.5 . . ?
C4 C14 H14B 109.5 . . ?
H14A C14 H14B 108.1 . . ?
C20 C14 C4 110.7(9) . . ?
C20 C14 H14A 109.5 . . ?
C20 C14 H14B 109.5 . . ?
C6 C16 H16A 109.1 . . ?
C6 C16 H16B 109.1 . . ?
C6 C16 C31 112.6(11) . . ?
H16A C16 H16B 107.8 . . ?
C31 C16 H16A 109.1 . . ?
C31 C16 H16B 109.1 . . ?
H18A C18 H18B 107.9 . . ?
C22 C18 H18A 109.2 . . ?
C22 C18 H18B 109.2 . . ?
C22 C18 C28 111.9(13) . . ?
C28 C18 H18A 109.2 . . ?
C28 C18 H18B 109.2 . . ?
C14 C20 H20A 109.7 . . ?
C14 C20 H20B 109.7 . . ?
H20A C20 H20B 108.2 . . ?
C44 C20 C14 109.9(11) . . ?
C44 C20 H20A 109.7 . . ?
C44 C20 H20B 109.7 . . ?
C18 C22 H22A 109.2 . . ?
C18 C22 H22B 109.2 . . ?
C18 C22 C31 112.1(13) . . ?
H22A C22 H22B 107.9 . . ?
C31 C22 H22A 109.2 . . ?
C31 C22 H22B 109.2 . . ?
C6 C24 H24 109.6 . . ?
C6 C24 C29 113.3(11) . . ?
N3 C24 C6 108.6(10) . . ?
N3 C24 H24 109.6 . . ?
N3 C24 C29 106.0(10) . . ?
C29 C24 H24 109.6 . . ?
C12 C26 H26A 109.9 . . ?
C12 C26 H26B 109.9 . . ?
C12 C26 C25 109.0(16) . . ?
H26A C26 H26B 108.3 . . ?
C25 C26 H26A 109.9 . . ?
C25 C26 H26B 109.9 . . ?
C6 C28 H28A 109.3 . . ?
C6 C28 H28B 109.3 . . ?
C18 C28 C6 111.4(13) . . ?
C18 C28 H28A 109.3 . . ?
C18 C28 H28B 109.3 . . ?
H28A C28 H28B 108.0 . . ?
H30A C30 H30B 108.1 . . ?
C32 C30 H30A 109.6 . . ?
C32 C30 H30B 109.6 . . ?
C32 C30 C25 110.3(13) . . ?
C25 C30 H30A 109.6 . . ?
C25 C30 H30B 109.6 . . ?
C8 C32 H32 106.3 . . ?
C30 C32 C8 113.3(14) . . ?
C30 C32 H32 106.3 . . ?
C30 C32 C36 114.5(11) . . ?
C36 C32 C8 109.4(13) . . ?
C36 C32 H32 106.3 . . ?
H34A C34 H34B 108.1 . . ?
C40 C34 H34A 109.5 . . ?
C40 C34 H34B 109.5 . . ?
C46 C34 H34A 109.5 . . ?
C46 C34 H34B 109.5 . . ?
C46 C34 C40 110.6(15) . . ?
C32 C36 H36 105.9 . . ?
C27 C36 C32 120.3(11) . . ?
C27 C36 H36 105.9 . . ?
C27 C36 N2 108.3(9) . . ?
N2 C36 C32 109.7(10) . . ?
N2 C36 H36 105.9 . . ?
H38A C38 H38B 109.5 . . ?
H38A C38 H38C 109.5 . . ?
H38B C38 H38C 109.5 . . ?
C33 C38 H38A 109.5 . . ?
C33 C38 H38B 109.5 . . ?
C33 C38 H38C 109.5 . . ?
C34 C40 H40A 110.1 . . ?
C34 C40 H40B 110.1 . . ?
H40A C40 H40B 108.4 . . ?
C13 C40 C34 108.2(17) . . ?
C13 C40 H40A 110.1 . . ?
C13 C40 H40B 110.1 . . ?
H42A C42 H42B 108.0 . . ?
C44 C42 H42A 109.3 . . ?
C44 C42 H42B 109.3 . . ?
C44 C42 C3 111.5(11) . . ?
C3 C42 H42A 109.3 . . ?
C3 C42 H42B 109.3 . . ?
C20 C44 H44A 108.9 . . ?
C20 C44 H44B 108.9 . . ?
C42 C44 C20 113.5(12) . . ?
C42 C44 H44A 108.9 . . ?
C42 C44 H44B 108.9 . . ?
H44A C44 H44B 107.7 . . ?
C10 C46 C34 111.9(11) . . ?
C10 C46 H46 107.7 . . ?
C10 C46 C48 115.8(11) . . ?
C34 C46 H46 107.7 . . ?
C48 C46 C34 105.7(12) . . ?
C48 C46 H46 107.7 . . ?
C46 C48 H48A 109.1 . . ?
C46 C48 H48B 109.1 . . ?
C46 C48 C7 112.7(15) . . ?
H48A C48 H48B 107.8 . . ?
C7 C48 H48A 109.1 . . ?
C7 C48 H48B 109.1 . . ?
C4 C3 H3A 109.0 . . ?
C4 C3 H3B 109.0 . . ?
C42 C3 C4 112.8(10) . . ?
C42 C3 H3A 109.0 . . ?
C42 C3 H3B 109.0 . . ?
H3A C3 H3B 107.8 . . ?
C26 C25 C30 109.7(17) . . ?
C26 C25 H25A 109.7 . . ?
C26 C25 H25B 109.7 . . ?
C30 C25 H25A 109.7 . . ?
C30 C25 H25B 109.7 . . ?
H25A C25 H25B 108.2 . . ?
C40 C13 H13A 109.7 . . ?
C40 C13 H13B 109.7 . . ?
C40 C13 C7 109.8(18) . . ?
H13A C13 H13B 108.2 . . ?
C7 C13 H13A 109.7 . . ?
C7 C13 H13B 109.7 . . ?
C36 C27 H27A 109.5 . . ?
C36 C27 H27B 109.5 . . ?
C36 C27 H27C 109.5 . . ?
H27A C27 H27B 109.5 . . ?
H27A C27 H27C 109.5 . . ?
H27B C27 H27C 109.5 . . ?
C48 C7 C13 107.5(15) . . ?
C48 C7 H7A 110.2 . . ?
C48 C7 H7B 110.2 . . ?
C13 C7 H7A 110.2 . . ?
C13 C7 H7B 110.2 . . ?
H7A C7 H7B 108.5 . . ?
C24 C29 H29A 109.5 . . ?
C24 C29 H29B 109.5 . . ?
C24 C29 H29C 109.5 . . ?
H29A C29 H29B 109.5 . . ?
H29A C29 H29C 109.5 . . ?
H29B C29 H29C 109.5 . . ?
C1 C15 H15A 109.5 . . ?
C1 C15 H15B 109.5 . . ?
C1 C15 H15C 109.5 . . ?
H15A C15 H15B 109.5 . . ?
H15A C15 H15C 109.5 . . ?
H15B C15 H15C 109.5 . . ?
C36 N2 H2D 109.5 . . ?
C36 N2 H2E 109.5 . . ?
C36 N2 H2F 109.5 . . ?
H2D N2 H2E 109.5 . . ?
H2D N2 H2F 109.5 . . ?
H2E N2 H2F 109.5 . . ?
C16 C31 C22 111.0(13) . . ?
C16 C31 H31A 109.4 . . ?
C16 C31 H31B 109.4 . . ?
C22 C31 H31A 109.4 . . ?
C22 C31 H31B 109.4 . . ?
H31A C31 H31B 108.0 . . ?
C10 C2 H2A 109.5 . . ?
C10 C2 H2B 109.5 . . ?
C10 C2 H2C 109.5 . . ?
H2A C2 H2B 109.5 . . ?
H2A C2 H2C 109.5 . . ?
H2B C2 H2C 109.5 . . ?
N4 C33 C38 105.7(10) . . ?
N4 C33 H33 107.9 . . ?
N4 C33 C17 111.4(11) . . ?
C38 C33 H33 107.9 . . ?
C17 C33 C38 115.7(11) . . ?
C17 C33 H33 107.9 . . ?
C33 C17 H17 107.0 . . ?
C35 C17 C33 112.1(12) . . ?
C35 C17 H17 107.0 . . ?
C9 C17 C33 115.7(17) . . ?
C9 C17 H17 107.0 . . ?
C9 C17 C35 107.7(16) . . ?
C17 C35 H35A 108.9 . . ?
C17 C35 H35B 108.9 . . ?
C17 C35 C37 113.2(14) . . ?
H35A C35 H35B 107.8 . . ?
C37 C35 H35A 108.9 . . ?
C37 C35 H35B 108.9 . . ?
C17 C9 H9A 109.1 . . ?
C17 C9 H9B 109.1 . . ?
C17 C9 C39 112.6(19) . . ?
H9A C9 H9B 107.8 . . ?
C39 C9 H9A 109.1 . . ?
C39 C9 H9B 109.1 . . ?
C35 C37 H37A 110.5 . . ?
C35 C37 H37B 110.5 . . ?
H37A C37 H37B 108.7 . . ?
C19 C37 C35 106.2(17) . . ?
C19 C37 H37A 110.5 . . ?
C19 C37 H37B 110.5 . . ?
C37 C19 H19A 109.0 . . ?
C37 C19 H19B 109.0 . . ?
C37 C19 C39 113(2) . . ?
H19A C19 H19B 107.8 . . ?
C39 C19 H19A 109.0 . . ?
C39 C19 H19B 109.0 . . ?
C9 C39 C19 107.4(17) . . ?
C9 C39 H39A 110.2 . . ?
C9 C39 H39B 110.2 . . ?
C19 C39 H39A 110.2 . . ?
C19 C39 H39B 110.2 . . ?
H39A C39 H39B 108.5 . . ?
H5A C5 H5B 108.1 . . ?
C41 C5 H5A 109.5 . . ?
C41 C5 H5B 109.5 . . ?
C43 C5 H5A 109.5 . . ?
C43 C5 H5B 109.5 . . ?
C43 C5 C41 111(2) . . ?
C5 C41 H41 112.9 . . ?
C5 C41 C21 102.0(18) . . ?
C21 C41 H41 112.9 . . ?
C45 C41 C5 110(2) . . ?
C45 C41 H41 112.9 . . ?
C45 C41 C21 105.7(19) . . ?
C41 C21 H21 111.1 . . ?
C11 C21 C41 105.6(17) . . ?
C11 C21 H21 111.1 . . ?
N5 C21 C41 110.7(16) . . ?
N5 C21 H21 111.1 . . ?
N5 C21 C11 107.0(14) . . ?
C5 C43 H43A 109.9 . . ?
C5 C43 H43B 109.9 . . ?
C5 C43 C23 109(2) . . ?
H43A C43 H43B 108.3 . . ?
C23 C43 H43A 109.9 . . ?
C23 C43 H43B 109.9 . . ?
C21 C11 H11A 109.5 . . ?
C21 C11 H11B 109.5 . . ?
C21 C11 H11C 109.5 . . ?
H11A C11 H11B 109.5 . . ?
H11A C11 H11C 109.5 . . ?
H11B C11 H11C 109.5 . . ?
C41 C45 H45A 108.3 . . ?
C41 C45 H45B 108.3 . . ?
C41 C45 C47 116(2) . . ?
H45A C45 H45B 107.4 . . ?
C47 C45 H45A 108.3 . . ?
C47 C45 H45B 108.3 . . ?
C43 C23 H23A 110.4 . . ?
C43 C23 H23B 110.4 . . ?
H23A C23 H23B 108.6 . . ?
C47 C23 C43 107(2) . . ?
C47 C23 H23A 110.4 . . ?
C47 C23 H23B 110.4 . . ?
C45 C47 C23 100.4(19) . . ?
C45 C47 H47A 111.7 . . ?
C45 C47 H47B 111.7 . . ?
C23 C47 H47A 111.7 . . ?
C23 C47 H47B 111.7 . . ?
H47A C47 H47B 109.5 . . ?
C21 N5 H5C 109.5 . . ?
C21 N5 H5D 109.5 . . ?
C21 N5 H5E 109.5 . . ?
H5C N5 H5D 109.5 . . ?
H5C N5 H5E 109.5 . . ?
H5D N5 H5E 109.5 . . ?

loop_
_geom_bond_atom_site_label_1
_geom_bond_atom_site_label_2
_geom_bond_distance
_geom_bond_site_symmetry_2
_geom_bond_publ_flag
Cu1 Cl4 2.271(2) . ?
Cu1 Cl4 2.271(2) 2_656 ?
Cu1 Cl8 2.250(2) . ?
Cu1 Cl8 2.250(2) 2_656 ?
Cu4 Cl1 2.791(3) . ?
Cu4 Cl7 2.249(3) . ?
Cu4 Cl2 2.325(3) 2_657 ?
Cu4 Cl2 2.306(3) . ?
Cu4 Cl11 2.247(3) . ?
Cu2 Cl6 2.335(3) 2_656 ?
Cu2 Cl6 2.294(3) . ?
Cu2 Cl8 2.768(3) . ?
Cu2 Cl3 2.257(3) . ?
Cu2 Cl9 2.252(3) . ?
Cu3 Cl1 2.260(2) . ?
Cu3 Cl1 2.260(2) 2_657 ?
Cu3 Cl12 2.270(2) 2_657 ?
Cu3 Cl12 2.270(2) . ?
N1 H1A 0.9100 . ?
N1 H1B 0.9100 . ?
N1 H1C 0.9100 . ?
N1 C10 1.483(12) . ?
C1 H1 1.0000 . ?
C1 N6 1.519(11) . ?
C1 C4 1.537(14) . ?
C1 C15 1.464(15) . ?
N4 H4A 0.9100 . ?
N4 H4B 0.9100 . ?
N4 H4C 0.9100 . ?
N4 C33 1.474(12) . ?
N6 H6A 0.9100 . ?
N6 H6B 0.9100 . ?
N6 H6C 0.9100 . ?
C4 H4 1.0000 . ?
C4 C14 1.535(14) . ?
C4 C3 1.523(14) . ?
C6 H6 1.0000 . ?
C6 C16 1.479(18) . ?
C6 C24 1.556(18) . ?
C6 C28 1.556(17) . ?
C8 H8A 0.9900 . ?
C8 H8B 0.9900 . ?
C8 C12 1.62(3) . ?
C8 C32 1.554(18) . ?
C10 H10 1.0000 . ?
C10 C46 1.489(16) . ?
C10 C2 1.523(14) . ?
N3 H3C 0.9100 . ?
N3 H3D 0.9100 . ?
N3 H3E 0.9100 . ?
N3 C24 1.519(13) . ?
C12 H12A 0.9900 . ?
C12 H12B 0.9900 . ?
C12 C26 1.50(3) . ?
C14 H14A 0.9900 . ?
C14 H14B 0.9900 . ?
C14 C20 1.531(16) . ?
C16 H16A 0.9900 . ?
C16 H16B 0.9900 . ?
C16 C31 1.521(19) . ?
C18 H18A 0.9900 . ?
C18 H18B 0.9900 . ?
C18 C22 1.47(2) . ?
C18 C28 1.54(2) . ?
C20 H20A 0.9900 . ?
C20 H20B 0.9900 . ?
C20 C44 1.523(18) . ?
C22 H22A 0.9900 . ?
C22 H22B 0.9900 . ?
C22 C31 1.54(2) . ?
C24 H24 1.0000 . ?
C24 C29 1.557(19) . ?
C26 H26A 0.9900 . ?
C26 H26B 0.9900 . ?
C26 C25 1.52(2) . ?
C28 H28A 0.9900 . ?
C28 H28B 0.9900 . ?
C30 H30A 0.9900 . ?
C30 H30B 0.9900 . ?
C30 C32 1.454(19) . ?
C30 C25 1.55(2) . ?
C32 H32 1.0000 . ?
C32 C36 1.497(19) . ?
C34 H34A 0.9900 . ?
C34 H34B 0.9900 . ?
C34 C40 1.54(3) . ?
C34 C46 1.540(16) . ?
C36 H36 1.0000 . ?
C36 C27 1.490(17) . ?
C36 N2 1.494(13) . ?
C38 H38A 0.9800 . ?
C38 H38B 0.9800 . ?
C38 H38C 0.9800 . ?
C38 C33 1.536(17) . ?
C40 H40A 0.9900 . ?
C40 H40B 0.9900 . ?
C40 C13 1.47(3) . ?
C42 H42A 0.9900 . ?
C42 H42B 0.9900 . ?
C42 C44 1.47(2) . ?
C42 C3 1.482(16) . ?
C44 H44A 0.9900 . ?
C44 H44B 0.9900 . ?
C46 H46 1.0000 . ?
C46 C48 1.52(2) . ?
C48 H48A 0.9900 . ?
C48 H48B 0.9900 . ?
C48 C7 1.54(2) . ?
C3 H3A 0.9900 . ?
C3 H3B 0.9900 . ?
C25 H25A 0.9900 . ?
C25 H25B 0.9900 . ?
C13 H13A 0.9900 . ?
C13 H13B 0.9900 . ?
C13 C7 1.56(2) . ?
C27 H27A 0.9800 . ?
C27 H27B 0.9800 . ?
C27 H27C 0.9800 . ?
C7 H7A 0.9900 . ?
C7 H7B 0.9900 . ?
C29 H29A 0.9800 . ?
C29 H29B 0.9800 . ?
C29 H29C 0.9800 . ?
C15 H15A 0.9800 . ?
C15 H15B 0.9800 . ?
C15 H15C 0.9800 . ?
N2 H2D 0.9100 . ?
N2 H2E 0.9100 . ?
N2 H2F 0.9100 . ?
C31 H31A 0.9900 . ?
C31 H31B 0.9900 . ?
C2 H2A 0.9800 . ?
C2 H2B 0.9800 . ?
C2 H2C 0.9800 . ?
C33 H33 1.0000 . ?
C33 C17 1.50(2) . ?
C17 H17 1.0000 . ?
C17 C35 1.48(2) . ?
C17 C9 1.43(2) . ?
C35 H35A 0.9900 . ?
C35 H35B 0.9900 . ?
C35 C37 1.57(2) . ?
C9 H9A 0.9900 . ?
C9 H9B 0.9900 . ?
C9 C39 1.54(2) . ?
C37 H37A 0.9900 . ?
C37 H37B 0.9900 . ?
C37 C19 1.428(19) . ?
C19 H19A 0.9900 . ?
C19 H19B 0.9900 . ?
C19 C39 1.54(3) . ?
C39 H39A 0.9900 . ?
C39 H39B 0.9900 . ?
C5 H5A 0.9900 . ?
C5 H5B 0.9900 . ?
C5 C41 1.49(2) . ?
C5 C43 1.42(2) . ?
C41 H41 1.0000 . ?
C41 C21 1.57(2) . ?
C41 C45 1.46(2) . ?
C21 H21 1.0000 . ?
C21 C11 1.523(19) . ?
C21 N5 1.518(16) . ?
C43 H43A 0.9900 . ?
C43 H43B 0.9900 . ?
C43 C23 1.58(2) . ?
C11 H11A 0.9800 . ?
C11 H11B 0.9800 . ?
C11 H11C 0.9800 . ?
C45 H45A 0.9900 . ?
C45 H45B 0.9900 . ?
C45 C47 1.54(2) . ?
C23 H23A 0.9900 . ?
C23 H23B 0.9900 . ?
C23 C47 1.54(2) . ?
C47 H47A 0.9900 . ?
C47 H47B 0.9900 . ?
N5 H5C 0.9100 . ?
N5 H5D 0.9100 . ?
N5 H5E 0.9100 . ?

loop_
_geom_torsion_atom_site_label_1
_geom_torsion_atom_site_label_2
_geom_torsion_atom_site_label_3
_geom_torsion_atom_site_label_4
_geom_torsion
_geom_torsion_site_symmetry_1
_geom_torsion_site_symmetry_2
_geom_torsion_site_symmetry_3
_geom_torsion_site_symmetry_4
_geom_torsion_publ_flag
N1 C10 C46 C34 -174.1(12) . . . . ?
N1 C10 C46 C48 64.6(14) . . . . ?
C1 C4 C14 C20 -179.7(9) . . . . ?
C1 C4 C3 C42 -177.9(10) . . . . ?
N4 C33 C17 C35 -59(2) . . . . ?
N4 C33 C17 C9 177.3(15) . . . . ?
N6 C1 C4 C14 -52.4(11) . . . . ?
N6 C1 C4 C3 -176.3(8) . . . . ?
C4 C14 C20 C44 54.6(15) . . . . ?
C6 C16 C31 C22 53.6(17) . . . . ?
C8 C12 C26 C25 -61(2) . . . . ?
C8 C32 C36 C27 64.9(15) . . . . ?
C8 C32 C36 N2 -168.6(11) . . . . ?
C10 C46 C48 C7 -176.4(13) . . . . ?
C12 C8 C32 C30 -52.5(19) . . . . ?
C12 C8 C32 C36 178.4(13) . . . . ?
C12 C26 C25 C30 64(2) . . . . ?
C14 C4 C3 C42 55.8(13) . . . . ?
C14 C20 C44 C42 -54.6(17) . . . . ?
C16 C6 C24 N3 -58.1(14) . . . . ?
C16 C6 C24 C29 -175.6(11) . . . . ?
C16 C6 C28 C18 50.0(18) . . . . ?
C18 C22 C31 C16 -55.9(18) . . . . ?
C22 C18 C28 C6 -52(2) . . . . ?
C24 C6 C16 C31 -174.7(11) . . . . ?
C24 C6 C28 C18 174.7(13) . . . . ?
C28 C6 C16 C31 -51.6(16) . . . . ?
C28 C6 C24 N3 176.5(11) . . . . ?
C28 C6 C24 C29 59.0(15) . . . . ?
C28 C18 C22 C31 55.4(19) . . . . ?
C30 C32 C36 C27 -63.6(16) . . . . ?
C30 C32 C36 N2 62.9(15) . . . . ?
C32 C8 C12 C26 54(2) . . . . ?
C32 C30 C25 C26 -61(2) . . . . ?
C34 C40 C13 C7 -63(2) . . . . ?
C34 C46 C48 C7 59.1(18) . . . . ?
C38 C33 C17 C35 -179.4(15) . . . . ?
C38 C33 C17 C9 57(2) . . . . ?
C40 C34 C46 C10 172.6(16) . . . . ?
C40 C34 C46 C48 -60(2) . . . . ?
C40 C13 C7 C48 60(3) . . . . ?
C44 C42 C3 C4 -55.2(16) . . . . ?
C46 C34 C40 C13 65(2) . . . . ?
C46 C48 C7 C13 -59(2) . . . . ?
C3 C4 C14 C20 -55.5(13) . . . . ?
C3 C42 C44 C20 54.6(18) . . . . ?
C25 C30 C32 C8 55.6(19) . . . . ?
C25 C30 C32 C36 -178.0(12) . . . . ?
C15 C1 C4 C14 -174.1(9) . . . . ?
C15 C1 C4 C3 62.0(12) . . . . ?
C2 C10 C46 C34 61.0(16) . . . . ?
C2 C10 C46 C48 -60.2(15) . . . . ?
C33 C17 C35 C37 171.8(16) . . . . ?
C33 C17 C9 C39 -174.4(17) . . . . ?
C17 C35 C37 C19 59(3) . . . . ?
C17 C9 C39 C19 -58(3) . . . . ?
C35 C17 C9 C39 59(3) . . . . ?
C35 C37 C19 C39 -58(3) . . . . ?
C9 C17 C35 C37 -60(2) . . . . ?
C37 C19 C39 C9 58(3) . . . . ?
C5 C41 C21 C11 72(2) . . . . ?
C5 C41 C21 N5 -172.9(18) . . . . ?
C5 C41 C45 C47 -58(3) . . . . ?
C5 C43 C23 C47 69(3) . . . . ?
C41 C5 C43 C23 -62(3) . . . . ?
C41 C45 C47 C23 63(3) . . . . ?
C21 C41 C45 C47 -168(2) . . . . ?
C43 C5 C41 C21 167(2) . . . . ?
C43 C5 C41 C45 55(3) . . . . ?
C43 C23 C47 C45 -63(3) . . . . ?
C45 C41 C21 C11 -174(2) . . . . ?
C45 C41 C21 N5 -58(3) . . . . ?

loop_
_twin_individual_id
_twin_individual_mass_fraction_refined
1 0.93(3)
2 0.07(3)

loop_
_exptl_oxdiff_crystal_face_indexfrac_h
_exptl_oxdiff_crystal_face_indexfrac_k
_exptl_oxdiff_crystal_face_indexfrac_l
_exptl_oxdiff_crystal_face_x
_exptl_oxdiff_crystal_face_y
_exptl_oxdiff_crystal_face_z
-3.9993 0.0001 1.0008 -0.2472 0.1655 0.0123
3.9993 -0.0001 -1.0008 0.2472 -0.1655 -0.0123
0.9946 -3.9998 -5.0015 -0.2068 -0.3978 -0.2701
-0.9946 3.9998 5.0015 0.2068 0.3978 0.2701
0.0047 -4.9986 4.0012 -0.1446 -0.2696 0.4442
-0.0047 4.9986 -4.0012 0.1446 0.2696 -0.4442
